data_7040277
loop_
_publ_author_name
'Hildebrandt, Jana'
'H\"afner, Norman'
'G\"orls, Helmar'
'Kritsch, Daniel'
'Ferraro, Giarita'
'D\"urst, Matthias'
'Runnebaum, Ingo B.'
'Merlino, Antonello'
'Weigand, Wolfgang'

_publ_section_title
;
 Platinum(ii) O,S complexes as potential metallodrugs against Cisplatin
 resistance.
;
_journal_issue 47
_journal_name_full 'Dalton transactions (Cambridge, England : 2003)'
_journal_page_first 18876
_journal_page_last 18891
_journal_paper_doi 10.1039/c6dt01388k
_journal_volume 45
_journal_year 2016
_chemical_formula_moiety 'C14 H19 Cl O3 Pt S3'
_chemical_formula_sum 'C14 H19 Cl O3 Pt S3'
_chemical_formula_weight 562.01
_chemical_name_systematic
; 
 ? 
;
_space_group_IT_number 60
_symmetry_cell_setting orthorhombic
_symmetry_space_group_name_Hall '-P 2n 2ab'
_symmetry_space_group_name_H-M 'P b c n'
_atom_sites_solution_hydrogens geom
_atom_sites_solution_primary direct
_atom_sites_solution_secondary difmap
_audit_creation_method SHELXL-97
_audit_update_record
;
2016-01-08 deposited with the CCDC.
2016-08-11 downloaded from the CCDC.
;
_cell_angle_alpha 90
_cell_angle_beta 90
_cell_angle_gamma 90
_cell_formula_units_Z 8
_cell_length_a 18.6150(6)
_cell_length_b 7.3343(2)
_cell_length_c 27.2528(8)
_cell_measurement_reflns_used 21956
_cell_measurement_temperature 133(2)
_cell_measurement_theta_max 27.10
_cell_measurement_theta_min 2.65
_cell_volume 3720.77(19)
_computing_cell_refinement DENZO
_computing_data_collection COLLECT
_computing_data_reduction DENZO
_computing_molecular_graphics SHELXTL/PC
_computing_publication_material SHELXL-97
_computing_structure_refinement 'SHELXL-97 (Sheldrick, 2008)'
_computing_structure_solution 'SHELXS-97 (Sheldrick, 2008)'
_diffrn_ambient_temperature 133(2)
_diffrn_measured_fraction_theta_full 0.992
_diffrn_measured_fraction_theta_max 0.992
_diffrn_measurement_device_type KappaCCD
_diffrn_measurement_method 'phi- + omega-scan'
_diffrn_radiation_monochromator graphite
_diffrn_radiation_source 'fine-focus sealed tube'
_diffrn_radiation_type MoK\a
_diffrn_radiation_wavelength 0.71073
_diffrn_reflns_av_R_equivalents 0.0728
_diffrn_reflns_av_sigmaI/netI 0.0415
_diffrn_reflns_limit_h_max 23
_diffrn_reflns_limit_h_min -23
_diffrn_reflns_limit_k_max 9
_diffrn_reflns_limit_k_min -9
_diffrn_reflns_limit_l_max 34
_diffrn_reflns_limit_l_min -34
_diffrn_reflns_number 21956
_diffrn_reflns_theta_full 27.10
_diffrn_reflns_theta_max 27.10
_diffrn_reflns_theta_min 2.65
_exptl_absorpt_coefficient_mu 8.029
_exptl_absorpt_correction_T_max 0.7456
_exptl_absorpt_correction_T_min 0.5777
_exptl_absorpt_correction_type multi-scan
_exptl_absorpt_process_details 'SADABS, Bruker-AXS, 2002'
_exptl_crystal_colour yellow
_exptl_crystal_density_diffrn 2.007
_exptl_crystal_density_method 'not measured'
_exptl_crystal_description prism
_exptl_crystal_F_000 2160
_exptl_crystal_size_max 0.110
_exptl_crystal_size_mid 0.052
_exptl_crystal_size_min 0.048
_refine_diff_density_max 2.083
_refine_diff_density_min -1.628
_refine_diff_density_rms 0.175
_refine_ls_extinction_method none
_refine_ls_goodness_of_fit_ref 1.157
_refine_ls_hydrogen_treatment constr
_refine_ls_matrix_type full
_refine_ls_number_parameters 203
_refine_ls_number_reflns 4083
_refine_ls_number_restraints 0
_refine_ls_restrained_S_all 1.157
_refine_ls_R_factor_all 0.0500
_refine_ls_R_factor_gt 0.0378
_refine_ls_shift/su_max 0.001
_refine_ls_shift/su_mean 0.000
_refine_ls_structure_factor_coef Fsqd
_refine_ls_weighting_details 'calc w=1/[\s^2^(Fo^2^)+(0.0175P)^2^+30.8262P] where P=(Fo^2^+2Fc^2^)/3'
_refine_ls_weighting_scheme calc
_refine_ls_wR_factor_gt 0.0790
_refine_ls_wR_factor_ref 0.0825
_reflns_number_gt 3588
_reflns_number_total 4083
_reflns_threshold_expression >2sigma(I)
_cod_data_source_file c6dt01388k2.cif
_cod_data_source_block FO5852
_cod_depositor_comments 'Adding full bibliography for 7040272--7040281.cif.'
_cod_database_code 7040277

loop_
_symmetry_equiv_pos_as_xyz
'x, y, z'
'-x+1/2, -y+1/2, z+1/2'
'-x, y, -z+1/2'
'x+1/2, -y+1/2, -z'
'-x, -y, -z'
'x-1/2, y-1/2, -z-1/2'
'x, -y, z-1/2'
'-x-1/2, y-1/2, z'

loop_
_atom_site_label
_atom_site_type_symbol
_atom_site_fract_x
_atom_site_fract_y
_atom_site_fract_z
_atom_site_U_iso_or_equiv
_atom_site_adp_type
_atom_site_occupancy
_atom_site_symmetry_multiplicity
_atom_site_calc_flag
_atom_site_refinement_flags
Pt1 Pt 0.167797(11) 0.53890(3) 0.672578(7) 0.01400(8) Uani 1 1 d .
Cl1 Cl 0.04207(7) 0.5409(2) 0.67867(5) 0.0206(3) Uani 1 1 d .
S1 S 0.28852(7) 0.5440(2) 0.66741(5) 0.0170(3) Uani 1 1 d .
S2 S 0.40423(8) 0.5210(2) 0.59417(6) 0.0227(3) Uani 1 1 d .
S3 S 0.17584(7) 0.5568(2) 0.75273(5) 0.0151(3) Uani 1 1 d .
O1 O 0.1506(2) 0.5230(6) 0.60002(14) 0.0197(9) Uani 1 1 d .
O2 O 0.1647(3) 0.2826(8) 0.39266(16) 0.0360(13) Uani 1 1 d .
O3 O 0.2484(2) 0.5645(6) 0.77429(14) 0.0199(9) Uani 1 1 d .
C1 C 0.3130(3) 0.5146(8) 0.6078(2) 0.0167(11) Uani 1 1 d .
C2 C 0.2692(3) 0.4909(9) 0.5663(2) 0.0202(13) Uani 1 1 d .
H2A H 0.2933 0.4664 0.5363 0.024 Uiso 1 1 calc R
C3 C 0.1947(3) 0.4993(8) 0.5642(2) 0.0175(12) Uani 1 1 d .
C4 C 0.1572(3) 0.4943(9) 0.5154(2) 0.0209(13) Uani 1 1 d .
C5 C 0.0975(3) 0.6037(10) 0.5092(2) 0.0246(14) Uani 1 1 d .
H5A H 0.0811 0.6787 0.5353 0.030 Uiso 1 1 calc R
C6 C 0.0616(3) 0.6028(10) 0.4641(2) 0.0263(14) Uani 1 1 d .
H6A H 0.0205 0.6779 0.4595 0.032 Uiso 1 1 calc R
C7 C 0.0853(3) 0.4940(9) 0.4264(2) 0.0224(13) Uani 1 1 d .
H7A H 0.0610 0.4953 0.3957 0.027 Uiso 1 1 calc R
C8 C 0.1449(3) 0.3816(10) 0.4330(2) 0.0234(13) Uani 1 1 d .
C9 C 0.1826(3) 0.3826(9) 0.4773(2) 0.0212(12) Uani 1 1 d .
H9A H 0.2243 0.3097 0.4815 0.025 Uiso 1 1 calc R
C10 C 0.2208(4) 0.1523(13) 0.3981(3) 0.046(2) Uani 1 1 d .
H10A H 0.2271 0.0856 0.3673 0.069 Uiso 1 1 calc R
H10B H 0.2084 0.0665 0.4243 0.069 Uiso 1 1 calc R
H10C H 0.2656 0.2151 0.4065 0.069 Uiso 1 1 calc R
C11 C 0.4499(3) 0.5410(9) 0.6529(2) 0.0211(12) Uani 1 1 d .
H11A H 0.4360 0.6558 0.6694 0.025 Uiso 1 1 calc R
H11B H 0.4370 0.4375 0.6744 0.025 Uiso 1 1 calc R
C12 C 0.5299(3) 0.5401(11) 0.6425(3) 0.0310(15) Uani 1 1 d .
H12A H 0.5563 0.5540 0.6734 0.046 Uiso 1 1 calc R
H12B H 0.5418 0.6413 0.6205 0.046 Uiso 1 1 calc R
H12C H 0.5432 0.4244 0.6270 0.046 Uiso 1 1 calc R
C13 C 0.1294(3) 0.3723(8) 0.7805(2) 0.0195(12) Uani 1 1 d .
H13A H 0.1288 0.3889 0.8161 0.029 Uiso 1 1 calc R
H13B H 0.1538 0.2577 0.7724 0.029 Uiso 1 1 calc R
H13C H 0.0800 0.3683 0.7681 0.029 Uiso 1 1 calc R
C14 C 0.1268(3) 0.7480(8) 0.7744(2) 0.0172(11) Uani 1 1 d .
H14A H 0.1275 0.7494 0.8103 0.026 Uiso 1 1 calc R
H14B H 0.0770 0.7402 0.7629 0.026 Uiso 1 1 calc R
H14C H 0.1488 0.8602 0.7619 0.026 Uiso 1 1 calc R

loop_
_atom_site_aniso_label
_atom_site_aniso_U_11
_atom_site_aniso_U_22
_atom_site_aniso_U_33
_atom_site_aniso_U_23
_atom_site_aniso_U_13
_atom_site_aniso_U_12
Pt1 0.01290(11) 0.01657(14) 0.01254(11) -0.00035(8) -0.00030(7) -0.00023(9)
Cl1 0.0130(6) 0.0291(8) 0.0196(6) -0.0013(6) -0.0005(5) 0.0001(6)
S1 0.0151(6) 0.0214(8) 0.0144(6) -0.0012(5) 0.0010(5) 0.0001(6)
S2 0.0163(6) 0.0316(9) 0.0202(7) -0.0020(6) 0.0023(5) -0.0006(6)
S3 0.0132(6) 0.0177(7) 0.0145(6) 0.0009(5) 0.0002(5) 0.0001(5)
O1 0.021(2) 0.027(2) 0.0114(19) -0.0032(17) 0.0005(15) -0.0001(18)
O2 0.034(3) 0.056(4) 0.018(2) -0.009(2) -0.0061(19) 0.014(2)
O3 0.0122(18) 0.029(3) 0.0186(19) -0.0008(17) -0.0024(16) 0.0015(17)
C1 0.017(3) 0.012(3) 0.021(3) -0.001(2) 0.002(2) -0.001(2)
C2 0.015(3) 0.030(4) 0.015(3) -0.005(2) 0.002(2) 0.001(2)
C3 0.023(3) 0.014(3) 0.016(3) 0.003(2) 0.000(2) 0.004(2)
C4 0.021(3) 0.027(4) 0.015(3) 0.004(2) 0.001(2) -0.003(3)
C5 0.023(3) 0.031(4) 0.019(3) -0.002(3) 0.002(2) 0.004(3)
C6 0.025(3) 0.029(4) 0.025(3) 0.001(3) -0.003(2) 0.008(3)
C7 0.026(3) 0.027(4) 0.014(3) 0.001(2) -0.003(2) 0.000(3)
C8 0.023(3) 0.030(4) 0.017(3) -0.008(3) -0.002(2) 0.000(3)
C9 0.023(3) 0.026(3) 0.015(3) 0.002(2) -0.002(2) 0.002(3)
C10 0.044(4) 0.066(6) 0.027(4) -0.017(4) -0.011(3) 0.022(4)
C11 0.018(3) 0.022(3) 0.023(3) 0.003(3) -0.005(2) -0.001(3)
C12 0.014(3) 0.038(4) 0.040(4) 0.007(3) -0.005(3) 0.003(3)
C13 0.019(3) 0.014(3) 0.025(3) 0.005(2) 0.004(2) 0.001(2)
C14 0.022(3) 0.011(3) 0.018(3) -0.001(2) 0.001(2) 0.002(2)

loop_
_atom_type_symbol
_atom_type_description
_atom_type_scat_dispersion_real
_atom_type_scat_dispersion_imag
_atom_type_scat_source
C C 0.0033 0.0016 'International Tables Vol C Tables 4.2.6.8 and 6.1.1.4'
H H 0.0000 0.0000 'International Tables Vol C Tables 4.2.6.8 and 6.1.1.4'
O O 0.0106 0.0060 'International Tables Vol C Tables 4.2.6.8 and 6.1.1.4'
S S 0.1246 0.1234 'International Tables Vol C Tables 4.2.6.8 and 6.1.1.4'
Cl Cl 0.1484 0.1585 'International Tables Vol C Tables 4.2.6.8 and 6.1.1.4'
Pt Pt -1.7033 8.3905 'International Tables Vol C Tables 4.2.6.8 and 6.1.1.4'

loop_
_geom_angle_atom_site_label_1
_geom_angle_atom_site_label_2
_geom_angle_atom_site_label_3
_geom_angle
O1 Pt1 S3 174.75(12)
O1 Pt1 S1 95.64(12)
S3 Pt1 S1 89.61(5)
O1 Pt1 Cl1 84.91(12)
S3 Pt1 Cl1 89.84(5)
S1 Pt1 Cl1 178.61(6)
C1 S1 Pt1 108.9(2)
C1 S2 C11 105.8(3)
O3 S3 C14 108.0(3)
O3 S3 C13 107.8(3)
C14 S3 C13 102.2(3)
O3 S3 Pt1 117.49(17)
C14 S3 Pt1 110.1(2)
C13 S3 Pt1 110.2(2)
C3 O1 Pt1 130.8(4)
C8 O2 C10 118.1(5)
C2 C1 S1 129.0(5)
C2 C1 S2 113.5(4)
S1 C1 S2 117.5(3)
C3 C2 C1 127.4(5)
C3 C2 H2A 116.3
C1 C2 H2A 116.3
O1 C3 C2 127.7(5)
O1 C3 C4 112.2(5)
C2 C3 C4 120.0(5)
C5 C4 C9 121.3(6)
C5 C4 C3 117.9(5)
C9 C4 C3 120.8(5)
C4 C5 C6 119.3(6)
C4 C5 H5A 120.3
C6 C5 H5A 120.3
C7 C6 C5 120.3(6)
C7 C6 H6A 119.8
C5 C6 H6A 119.8
C6 C7 C8 120.3(5)
C6 C7 H7A 119.9
C8 C7 H7A 119.9
O2 C8 C7 115.2(5)
O2 C8 C9 124.1(6)
C7 C8 C9 120.6(6)
C8 C9 C4 118.2(6)
C8 C9 H9A 120.9
C4 C9 H9A 120.9
O2 C10 H10A 109.5
O2 C10 H10B 109.5
H10A C10 H10B 109.5
O2 C10 H10C 109.5
H10A C10 H10C 109.5
H10B C10 H10C 109.5
C12 C11 S2 107.2(4)
C12 C11 H11A 110.3
S2 C11 H11A 110.3
C12 C11 H11B 110.3
S2 C11 H11B 110.3
H11A C11 H11B 108.5
C11 C12 H12A 109.5
C11 C12 H12B 109.5
H12A C12 H12B 109.5
C11 C12 H12C 109.5
H12A C12 H12C 109.5
H12B C12 H12C 109.5
S3 C13 H13A 109.5
S3 C13 H13B 109.5
H13A C13 H13B 109.5
S3 C13 H13C 109.5
H13A C13 H13C 109.5
H13B C13 H13C 109.5
S3 C14 H14A 109.5
S3 C14 H14B 109.5
H14A C14 H14B 109.5
S3 C14 H14C 109.5
H14A C14 H14C 109.5
H14B C14 H14C 109.5

loop_
_geom_bond_atom_site_label_1
_geom_bond_atom_site_label_2
_geom_bond_distance
Pt1 O1 2.007(4)
Pt1 S3 2.1934(14)
Pt1 S1 2.2520(14)
Pt1 Cl1 2.3463(13)
S1 C1 1.701(6)
S2 C1 1.739(6)
S2 C11 1.818(6)
S3 O3 1.475(4)
S3 C14 1.774(6)
S3 C13 1.775(6)
O1 C3 1.287(7)
O2 C8 1.368(7)
O2 C10 1.423(9)
C1 C2 1.404(8)
C2 C3 1.389(8)
C2 H2A 0.9500
C3 C4 1.503(8)
C4 C5 1.380(9)
C4 C9 1.406(9)
C5 C6 1.401(9)
C5 H5A 0.9500
C6 C7 1.374(9)
C6 H6A 0.9500
C7 C8 1.393(9)
C7 H7A 0.9500
C8 C9 1.397(8)
C9 H9A 0.9500
C10 H10A 0.9800
C10 H10B 0.9800
C10 H10C 0.9800
C11 C12 1.515(8)
C11 H11A 0.9900
C11 H11B 0.9900
C12 H12A 0.9800
C12 H12B 0.9800
C12 H12C 0.9800
C13 H13A 0.9800
C13 H13B 0.9800
C13 H13C 0.9800
C14 H14A 0.9800
C14 H14B 0.9800
C14 H14C 0.9800
